data_7713304
loop_
_publ_author_name
'Kermanshahian, Shahriar'
'Kalisch, Tim'
'Kelemen, Zsolt'
'Schnakenburg, Gregor'
'Nyul&#xe1;szi, L&#xe1;szl&#xf3;'
'Boer&#xe9;, Ren&#xe9; T'
'Streubel, Rainer'

_publ_section_title
;
 Access to and reactions of P-functional 1,4-dihydro-1,4-diphosphinines
 fused to two TTF units.
;
_journal_name_full 'Dalton transactions (Cambridge, England : 2003)'
_journal_paper_doi 10.1039/d3dt00985h
_journal_year 2023
_chemical_formula_moiety 'C H2 Cl2, 2(C24 H32 N2 P2 S8)'
_chemical_formula_sum 'C49 H66 Cl2 N4 P4 S16'
_chemical_formula_weight 1418.79
_chemical_name_systematic SHK-150
_space_group_crystal_system monoclinic
_space_group_IT_number 14
_space_group_name_Hall '-P 2yn'
_space_group_name_H-M_alt 'P 1 21/n 1'
_atom_sites_solution_hydrogens geom
_atom_sites_solution_primary dual
_audit_creation_date 2019-11-18
_audit_creation_method
;
Olex2 1.2
(compiled 2018.04.18 svn.r3501 for OlexSys, GUI svn.r5488)
;
_audit_update_record
;
2023-03-30 deposited with the CCDC.	2023-06-09 downloaded from the CCDC.
;
_cell_angle_alpha 90
_cell_angle_beta 107.950(3)
_cell_angle_gamma 90
_cell_formula_units_Z 2
_cell_length_a 15.909(2)
_cell_length_b 11.9462(15)
_cell_length_c 17.630(2)
_cell_measurement_reflns_used 8474
_cell_measurement_temperature 100
_cell_measurement_theta_max 30.50
_cell_measurement_theta_min 2.28
_cell_volume 3187.5(7)
_computing_cell_refinement 'SAINT V8.38A (?, 2016)'
_computing_data_reduction 'SAINT V8.38A (?, 2016)'
_computing_molecular_graphics 'Olex2 (Dolomanov et al., 2009)'
_computing_publication_material 'Olex2 (Dolomanov et al., 2009)'
_computing_structure_refinement 'ShelXL (Sheldrick, 2015)'
_computing_structure_solution 'XT (Sheldrick, 2015)'
_diffrn_ambient_temperature 100
_diffrn_measured_fraction_theta_full 0.997
_diffrn_measured_fraction_theta_max 0.997
_diffrn_measurement_device_type 'Bruker X8-KappaApexII'
_diffrn_measurement_method '\f and \w scans'
_diffrn_radiation_type MoK\a
_diffrn_radiation_wavelength 0.71073
_diffrn_reflns_av_R_equivalents 0.1087
_diffrn_reflns_av_unetI/netI 0.1051
_diffrn_reflns_Laue_measured_fraction_full 0.997
_diffrn_reflns_Laue_measured_fraction_max 0.997
_diffrn_reflns_limit_h_max 21
_diffrn_reflns_limit_h_min -19
_diffrn_reflns_limit_k_max 15
_diffrn_reflns_limit_k_min -15
_diffrn_reflns_limit_l_max 14
_diffrn_reflns_limit_l_min -23
_diffrn_reflns_number 33038
_diffrn_reflns_point_group_measured_fraction_full 0.997
_diffrn_reflns_point_group_measured_fraction_max 0.997
_diffrn_reflns_theta_full 25.242
_diffrn_reflns_theta_max 27.998
_diffrn_reflns_theta_min 2.277
_diffrn_standards_number 0
_exptl_absorpt_coefficient_mu 0.765
_exptl_absorpt_correction_T_max 0.7461
_exptl_absorpt_correction_T_min 0.5748
_exptl_absorpt_correction_type empirical
_exptl_absorpt_process_details
'SADABS-2016/2 (Bruker,2016/2) was used for absorption correction. wR2(int) was 0.1718 before and 0.0724 after correction. The Ratio of minimum to maximum transmission is 0.7704. The \l/2 correction factor is Not present.'
_exptl_crystal_colour 'clear orange'
_exptl_crystal_colour_lustre clear
_exptl_crystal_colour_primary orange
_exptl_crystal_density_diffrn 1.478
_exptl_crystal_description plate
_exptl_crystal_F_000 1476
_exptl_crystal_size_max 0.18
_exptl_crystal_size_mid 0.1
_exptl_crystal_size_min 0.05
_refine_diff_density_max 0.998
_refine_diff_density_min -0.503
_refine_diff_density_rms 0.113
_refine_ls_extinction_method none
_refine_ls_goodness_of_fit_ref 1.060
_refine_ls_hydrogen_treatment constr
_refine_ls_matrix_type full
_refine_ls_number_parameters 360
_refine_ls_number_reflns 7663
_refine_ls_number_restraints 6
_refine_ls_restrained_S_all 1.065
_refine_ls_R_factor_all 0.1361
_refine_ls_R_factor_gt 0.0826
_refine_ls_shift/su_max 0.004
_refine_ls_shift/su_mean 0.000
_refine_ls_structure_factor_coef Fsqd
_refine_ls_weighting_details
;
 w=1/[\s^2^(Fo^2^)+(0.0756P)^2^+4.7952P]
 where P=(Fo^2^+2Fc^2^)/3
;
_refine_ls_weighting_scheme calc
_refine_ls_wR_factor_gt 0.1757
_refine_ls_wR_factor_ref 0.2018
_reflns_Friedel_coverage 0.000
_reflns_number_gt 4841
_reflns_number_total 7663
_reflns_threshold_expression 'I > 2\s(I)'
_cod_data_source_file d3dt00985h2.cif
_cod_data_source_block cis-5d
_cod_original_cell_volume 3187.4(7)
_cod_database_code 7713304
_shelxl_version_number 2013-2
_shelx_space_group_comment
;
The symmetry employed for this shelxl refinement is uniquely defined
by the following loop, which should always be used as a source of
symmetry information in preference to the above space-group names.
They are only intended as comments.
;
_shelx_estimated_absorpt_t_max 0.963
_shelx_estimated_absorpt_t_min 0.875
_olex2_refinement_description
;
1. Fixed Uiso
 At 1.2 times of:
  All C(H,H) groups
 At 1.5 times of:
  All C(H,H,H) groups
2. Uiso/Uaniso restraints and constraints
Uanis(Cl1) \\sim Ueq: with sigma of 0.002 and sigma for terminal atoms of 0.004
3. Others
 Fixed Sof: Cl1(0.5) Cl2(0.5) C25(0.5) H25A(0.5) H25B(0.5)
4.a Secondary CH2 refined with riding coordinates:
 C25(H25A,H25B), C17(H17A,H17B), C19(H19A,H19B), C21(H21A,H21B), C23(H23A,H23B)
4.b Idealised Me refined as rotating group:
 C7(H7A,H7B,H7C), C8(H8A,H8B,H8C), C15(H15A,H15B,H15C), C16(H16A,H16B,H16C),
 C18(H18A,H18B,H18C), C20(H20A,H20B,H20C), C22(H22A,H22B,H22C), C24(H24A,H24B,
 H24C)
;
_olex2_submission_special_instructions 'No special instructions were received'

loop_
_space_group_symop_operation_xyz
'x, y, z'
'-x+1/2, y+1/2, -z+1/2'
'-x, -y, -z'
'x-1/2, -y-1/2, z-1/2'

loop_
_atom_site_label
_atom_site_type_symbol
_atom_site_fract_x
_atom_site_fract_y
_atom_site_fract_z
_atom_site_U_iso_or_equiv
_atom_site_adp_type
_atom_site_occupancy
_atom_site_site_symmetry_order
_atom_site_calc_flag
_atom_site_refinement_flags_posn
_atom_site_refinement_flags_adp
_atom_site_refinement_flags_occupancy
_atom_site_disorder_assembly
_atom_site_disorder_group
Cl1 Cl -0.0045(4) 0.9106(5) 0.5537(3) 0.0806(16) Uani 0.5 1 d . U P A -1
Cl2 Cl -0.0442(4) 1.1131(4) 0.4647(3) 0.0712(14) Uani 0.5 1 d . . P A -1
C25 C 0.0105(12) 0.9868(14) 0.4757(10) 0.063(4) Uani 0.5 1 d . . P A -1
H25A H 0.0744 1.0004 0.4857 0.075 Uiso 0.5 1 calc R . P A -1
H25B H -0.0117 0.9432 0.4258 0.075 Uiso 0.5 1 calc R . P A -1
S1 S 0.35330(9) 0.61713(11) 0.45001(8) 0.0283(3) Uani 1 1 d . . . . .
S2 S 0.29461(9) 0.39070(12) 0.39133(8) 0.0281(3) Uani 1 1 d . . . . .
S3 S 0.20950(9) 0.62323(11) 0.54609(9) 0.0309(3) Uani 1 1 d . . . . .
S4 S 0.14986(9) 0.39728(11) 0.49032(8) 0.0279(3) Uani 1 1 d . . . . .
S5 S 0.64619(9) 0.58085(11) 0.31370(8) 0.0280(3) Uani 1 1 d . . . . .
S6 S 0.58825(10) 0.35249(12) 0.25776(9) 0.0325(3) Uani 1 1 d . . . . .
S7 S 0.76857(9) 0.58654(11) 0.19477(8) 0.0290(3) Uani 1 1 d . . . . .
S8 S 0.70511(10) 0.36166(12) 0.13667(9) 0.0322(3) Uani 1 1 d . . . . .
P1 P 0.52011(9) 0.61849(12) 0.40545(8) 0.0262(3) Uani 1 1 d . . . . .
P2 P 0.45683(10) 0.32869(12) 0.34755(9) 0.0285(3) Uani 1 1 d . . . . .
N1 N 0.4715(3) 0.7251(4) 0.3454(3) 0.0298(10) Uani 1 1 d . . . . .
N2 N 0.3840(3) 0.2875(4) 0.2629(3) 0.0368(12) Uani 1 1 d . . . . .
C1 C 0.4230(3) 0.5403(4) 0.4087(3) 0.0259(11) Uani 1 1 d . . . . .
C2 C 0.2819(3) 0.5044(4) 0.4502(3) 0.0261(11) Uani 1 1 d . . . . .
C3 C 0.3974(3) 0.4361(4) 0.3833(3) 0.0249(11) Uani 1 1 d . . . . .
C4 C 0.2226(3) 0.5072(4) 0.4901(3) 0.0258(11) Uani 1 1 d . . . . .
C5 C 0.1383(3) 0.5579(5) 0.5908(3) 0.0274(12) Uani 1 1 d . . . . .
C6 C 0.1109(3) 0.4534(5) 0.5650(3) 0.0288(12) Uani 1 1 d . . . . .
C7 C 0.1100(4) 0.6261(5) 0.6501(4) 0.0382(14) Uani 1 1 d . . . . .
H7A H 0.1618 0.6617 0.6876 0.057 Uiso 1 1 calc GR . . . .
H7B H 0.0814 0.5773 0.6795 0.057 Uiso 1 1 calc GR . . . .
H7C H 0.0682 0.6839 0.6220 0.057 Uiso 1 1 calc GR . . . .
C8 C 0.0466(4) 0.3836(5) 0.5911(3) 0.0333(13) Uani 1 1 d . . . . .
H8A H -0.0136 0.3994 0.5567 0.050 Uiso 1 1 calc GR . . . .
H8B H 0.0513 0.4017 0.6464 0.050 Uiso 1 1 calc GR . . . .
H8C H 0.0599 0.3042 0.5870 0.050 Uiso 1 1 calc GR . . . .
C9 C 0.5573(3) 0.5250(4) 0.3402(3) 0.0263(11) Uani 1 1 d . . . . .
C10 C 0.6520(3) 0.4700(4) 0.2506(3) 0.0256(11) Uani 1 1 d . . . . .
C11 C 0.5310(3) 0.4205(4) 0.3163(3) 0.0262(11) Uani 1 1 d . . . . .
C12 C 0.7016(3) 0.4726(4) 0.2002(3) 0.0277(12) Uani 1 1 d . . . . .
C13 C 0.7902(4) 0.5390(5) 0.1082(3) 0.0303(12) Uani 1 1 d . . . . .
C14 C 0.7608(4) 0.4372(5) 0.0812(3) 0.0302(12) Uani 1 1 d . . . . .
C15 C 0.8442(4) 0.6164(5) 0.0745(4) 0.0379(14) Uani 1 1 d . . . . .
H15A H 0.8077 0.6802 0.0487 0.057 Uiso 1 1 calc GR . . . .
H15B H 0.8648 0.5761 0.0352 0.057 Uiso 1 1 calc GR . . . .
H15C H 0.8951 0.6435 0.1176 0.057 Uiso 1 1 calc GR . . . .
C16 C 0.7701(4) 0.3791(5) 0.0086(4) 0.0416(15) Uani 1 1 d . . . . .
H16A H 0.7937 0.3036 0.0231 0.062 Uiso 1 1 calc GR . . . .
H16B H 0.8105 0.4217 -0.0125 0.062 Uiso 1 1 calc GR . . . .
H16C H 0.7121 0.3741 -0.0320 0.062 Uiso 1 1 calc GR . . . .
C17 C 0.5043(4) 0.8393(5) 0.3661(4) 0.0471(17) Uani 1 1 d . . . . .
H17A H 0.5051 0.8786 0.3169 0.057 Uiso 1 1 calc R . . . .
H17B H 0.5659 0.8355 0.4020 0.057 Uiso 1 1 calc R . . . .
C18 C 0.4513(8) 0.9052(7) 0.4054(7) 0.108(4) Uani 1 1 d . . . . .
H18A H 0.3919 0.9166 0.3682 0.162 Uiso 1 1 calc GR . . . .
H18B H 0.4796 0.9780 0.4216 0.162 Uiso 1 1 calc GR . . . .
H18C H 0.4472 0.8649 0.4526 0.162 Uiso 1 1 calc GR . . . .
C19 C 0.4006(4) 0.7114(5) 0.2711(3) 0.0331(13) Uani 1 1 d . . . . .
H19A H 0.3553 0.7694 0.2683 0.040 Uiso 1 1 calc R . . . .
H19B H 0.3726 0.6375 0.2717 0.040 Uiso 1 1 calc R . . . .
C20 C 0.4279(5) 0.7190(8) 0.1986(4) 0.071(3) Uani 1 1 d . . . . .
H20A H 0.3758 0.7127 0.1514 0.106 Uiso 1 1 calc GR . . . .
H20B H 0.4693 0.6582 0.1985 0.106 Uiso 1 1 calc GR . . . .
H20C H 0.4569 0.7912 0.1978 0.106 Uiso 1 1 calc GR . . . .
C21 C 0.3549(5) 0.1694(6) 0.2538(5) 0.060(2) Uani 1 1 d . . . . .
H21A H 0.3579 0.1396 0.3070 0.072 Uiso 1 1 calc R . . . .
H21B H 0.2922 0.1668 0.2203 0.072 Uiso 1 1 calc R . . . .
C22 C 0.4050(5) 0.0976(7) 0.2193(6) 0.077(3) Uani 1 1 d . . . . .
H22A H 0.4677 0.1029 0.2499 0.115 Uiso 1 1 calc GR . . . .
H22B H 0.3966 0.1205 0.1640 0.115 Uiso 1 1 calc GR . . . .
H22C H 0.3849 0.0202 0.2201 0.115 Uiso 1 1 calc GR . . . .
C23 C 0.3334(5) 0.3646(6) 0.2009(4) 0.0515(18) Uani 1 1 d . . . . .
H23A H 0.2698 0.3529 0.1935 0.062 Uiso 1 1 calc R . . . .
H23B H 0.3481 0.4422 0.2202 0.062 Uiso 1 1 calc R . . . .
C24 C 0.3480(7) 0.3538(9) 0.1237(5) 0.092(3) Uani 1 1 d . . . . .
H24A H 0.3092 0.4058 0.0858 0.138 Uiso 1 1 calc GR . . . .
H24B H 0.3350 0.2769 0.1042 0.138 Uiso 1 1 calc GR . . . .
H24C H 0.4098 0.3714 0.1292 0.138 Uiso 1 1 calc GR . . . .

loop_
_atom_site_aniso_label
_atom_site_aniso_U_11
_atom_site_aniso_U_22
_atom_site_aniso_U_33
_atom_site_aniso_U_23
_atom_site_aniso_U_13
_atom_site_aniso_U_12
Cl1 0.076(3) 0.066(3) 0.084(3) 0.020(2) 0.001(2) -0.001(2)
Cl2 0.085(4) 0.050(2) 0.058(3) 0.0101(19) -0.007(2) -0.004(2)
C25 0.066(11) 0.059(10) 0.073(12) -0.016(8) 0.036(9) -0.024(8)
S1 0.0263(7) 0.0264(7) 0.0364(7) 0.0007(6) 0.0158(6) -0.0009(6)
S2 0.0256(7) 0.0326(7) 0.0276(6) -0.0004(5) 0.0104(6) -0.0060(6)
S3 0.0297(8) 0.0265(7) 0.0409(8) 0.0003(6) 0.0173(6) -0.0001(6)
S4 0.0243(7) 0.0279(7) 0.0334(7) -0.0002(5) 0.0117(6) -0.0028(6)
S5 0.0242(7) 0.0253(7) 0.0377(7) -0.0032(6) 0.0141(6) -0.0041(5)
S6 0.0351(8) 0.0285(7) 0.0406(8) -0.0062(6) 0.0212(7) -0.0081(6)
S7 0.0273(7) 0.0263(7) 0.0376(7) -0.0031(6) 0.0163(6) -0.0052(5)
S8 0.0331(8) 0.0284(7) 0.0405(8) -0.0071(6) 0.0193(7) -0.0083(6)
P1 0.0232(7) 0.0295(7) 0.0257(7) -0.0016(6) 0.0075(6) -0.0033(6)
P2 0.0285(8) 0.0264(7) 0.0311(7) 0.0029(6) 0.0098(6) -0.0022(6)
N1 0.024(2) 0.026(2) 0.038(3) -0.002(2) 0.007(2) -0.0057(19)
N2 0.041(3) 0.035(3) 0.037(3) -0.004(2) 0.016(2) -0.009(2)
C1 0.025(3) 0.027(3) 0.027(3) 0.003(2) 0.008(2) -0.001(2)
C2 0.023(3) 0.027(3) 0.027(3) 0.003(2) 0.006(2) 0.001(2)
C3 0.019(2) 0.029(3) 0.027(3) 0.002(2) 0.007(2) -0.004(2)
C4 0.017(3) 0.028(3) 0.029(3) 0.004(2) 0.003(2) 0.001(2)
C5 0.018(3) 0.036(3) 0.031(3) 0.004(2) 0.010(2) 0.005(2)
C6 0.023(3) 0.032(3) 0.031(3) 0.008(2) 0.008(2) 0.003(2)
C7 0.033(3) 0.039(3) 0.044(3) 0.005(3) 0.015(3) 0.008(3)
C8 0.025(3) 0.033(3) 0.041(3) 0.009(2) 0.009(3) 0.005(2)
C9 0.022(3) 0.028(3) 0.031(3) 0.001(2) 0.011(2) -0.004(2)
C10 0.026(3) 0.021(3) 0.029(3) -0.001(2) 0.007(2) -0.005(2)
C11 0.025(3) 0.026(3) 0.029(3) -0.001(2) 0.012(2) -0.003(2)
C12 0.023(3) 0.025(3) 0.036(3) -0.001(2) 0.011(2) -0.002(2)
C13 0.027(3) 0.028(3) 0.039(3) 0.006(2) 0.014(3) 0.002(2)
C14 0.023(3) 0.034(3) 0.037(3) 0.000(2) 0.014(2) 0.002(2)
C15 0.041(4) 0.034(3) 0.048(4) -0.002(3) 0.026(3) -0.008(3)
C16 0.042(4) 0.045(4) 0.041(3) -0.012(3) 0.019(3) -0.007(3)
C17 0.045(4) 0.028(3) 0.070(5) 0.002(3) 0.020(4) -0.010(3)
C18 0.168(11) 0.049(5) 0.160(11) -0.044(6) 0.127(10) -0.037(6)
C19 0.032(3) 0.030(3) 0.034(3) 0.005(2) 0.006(3) 0.002(2)
C20 0.054(5) 0.125(8) 0.031(4) 0.015(4) 0.010(3) 0.021(5)
C21 0.068(5) 0.046(4) 0.058(5) -0.014(4) 0.007(4) -0.011(4)
C22 0.052(5) 0.086(6) 0.095(7) -0.033(5) 0.026(5) -0.006(5)
C23 0.053(4) 0.061(4) 0.030(3) -0.002(3) -0.003(3) -0.013(4)
C24 0.092(7) 0.130(9) 0.058(5) 0.026(6) 0.030(5) 0.031(7)

loop_
_atom_type_symbol
_atom_type_description
_atom_type_scat_dispersion_real
_atom_type_scat_dispersion_imag
_atom_type_scat_source
C C 0.0033 0.0016 'International Tables Vol C Tables 4.2.6.8 and 6.1.1.4'
H H 0.0000 0.0000 'International Tables Vol C Tables 4.2.6.8 and 6.1.1.4'
Cl Cl 0.1484 0.1585 'International Tables Vol C Tables 4.2.6.8 and 6.1.1.4'
N N 0.0061 0.0033 'International Tables Vol C Tables 4.2.6.8 and 6.1.1.4'
P P 0.1023 0.0942 'International Tables Vol C Tables 4.2.6.8 and 6.1.1.4'
S S 0.1246 0.1234 'International Tables Vol C Tables 4.2.6.8 and 6.1.1.4'

loop_
_geom_angle_atom_site_label_1
_geom_angle_atom_site_label_2
_geom_angle_atom_site_label_3
_geom_angle
_geom_angle_site_symmetry_1
_geom_angle_site_symmetry_3
_geom_angle_publ_flag
Cl1 C25 H25A 109.4 . . ?
Cl1 C25 H25B 109.4 . . ?
Cl2 C25 Cl1 111.2(8) . . ?
Cl2 C25 H25A 109.4 . . ?
Cl2 C25 H25B 109.4 . . ?
H25A C25 H25B 108.0 . . ?
C1 S1 C2 95.3(3) . . ?
C2 S2 C3 95.0(2) . . ?
C5 S3 C4 96.1(3) . . ?
C4 S4 C6 95.8(3) . . ?
C10 S5 C9 95.0(3) . . ?
C10 S6 C11 95.0(2) . . ?
C12 S7 C13 94.7(3) . . ?
C12 S8 C14 95.1(3) . . ?
N1 P1 C1 100.3(2) . . ?
N1 P1 C9 104.0(2) . . ?
C1 P1 C9 98.5(2) . . ?
N2 P2 C3 103.2(2) . . ?
N2 P2 C11 104.2(2) . . ?
C11 P2 C3 97.7(2) . . ?
C17 N1 P1 119.2(4) . . ?
C19 N1 P1 124.1(4) . . ?
C19 N1 C17 116.6(5) . . ?
C21 N2 P2 119.3(5) . . ?
C23 N2 P2 123.8(4) . . ?
C23 N2 C21 115.9(5) . . ?
S1 C1 P1 113.2(3) . . ?
C3 C1 S1 117.1(4) . . ?
C3 C1 P1 129.7(4) . . ?
S2 C2 S1 113.4(3) . . ?
C4 C2 S1 122.8(4) . . ?
C4 C2 S2 123.8(4) . . ?
S2 C3 P2 113.8(3) . . ?
C1 C3 S2 116.8(4) . . ?
C1 C3 P2 129.2(4) . . ?
S3 C4 S4 113.5(3) . . ?
C2 C4 S3 122.8(4) . . ?
C2 C4 S4 123.7(4) . . ?
C6 C5 S3 116.5(4) . . ?
C6 C5 C7 126.8(5) . . ?
C7 C5 S3 116.5(4) . . ?
C5 C6 S4 116.9(4) . . ?
C5 C6 C8 126.2(5) . . ?
C8 C6 S4 116.8(4) . . ?
C5 C7 H7A 109.5 . . ?
C5 C7 H7B 109.5 . . ?
C5 C7 H7C 109.5 . . ?
H7A C7 H7B 109.5 . . ?
H7A C7 H7C 109.5 . . ?
H7B C7 H7C 109.5 . . ?
C6 C8 H8A 109.5 . . ?
C6 C8 H8B 109.5 . . ?
C6 C8 H8C 109.5 . . ?
H8A C8 H8B 109.5 . . ?
H8A C8 H8C 109.5 . . ?
H8B C8 H8C 109.5 . . ?
S5 C9 P1 112.3(3) . . ?
C11 C9 S5 118.0(4) . . ?
C11 C9 P1 129.5(4) . . ?
S5 C10 S6 114.4(3) . . ?
C12 C10 S5 123.6(4) . . ?
C12 C10 S6 122.0(4) . . ?
S6 C11 P2 113.5(3) . . ?
C9 C11 S6 116.3(4) . . ?
C9 C11 P2 129.4(4) . . ?
S8 C12 S7 114.5(3) . . ?
C10 C12 S7 122.7(4) . . ?
C10 C12 S8 122.8(4) . . ?
C14 C13 S7 117.5(4) . . ?
C14 C13 C15 126.8(5) . . ?
C15 C13 S7 115.6(4) . . ?
C13 C14 S8 116.7(4) . . ?
C13 C14 C16 127.4(5) . . ?
C16 C14 S8 115.9(4) . . ?
C13 C15 H15A 109.5 . . ?
C13 C15 H15B 109.5 . . ?
C13 C15 H15C 109.5 . . ?
H15A C15 H15B 109.5 . . ?
H15A C15 H15C 109.5 . . ?
H15B C15 H15C 109.5 . . ?
C14 C16 H16A 109.5 . . ?
C14 C16 H16B 109.5 . . ?
C14 C16 H16C 109.5 . . ?
H16A C16 H16B 109.5 . . ?
H16A C16 H16C 109.5 . . ?
H16B C16 H16C 109.5 . . ?
N1 C17 H17A 108.8 . . ?
N1 C17 H17B 108.8 . . ?
N1 C17 C18 113.8(6) . . ?
H17A C17 H17B 107.7 . . ?
C18 C17 H17A 108.8 . . ?
C18 C17 H17B 108.8 . . ?
C17 C18 H18A 109.5 . . ?
C17 C18 H18B 109.5 . . ?
C17 C18 H18C 109.5 . . ?
H18A C18 H18B 109.5 . . ?
H18A C18 H18C 109.5 . . ?
H18B C18 H18C 109.5 . . ?
N1 C19 H19A 108.5 . . ?
N1 C19 H19B 108.5 . . ?
N1 C19 C20 114.9(5) . . ?
H19A C19 H19B 107.5 . . ?
C20 C19 H19A 108.5 . . ?
C20 C19 H19B 108.5 . . ?
C19 C20 H20A 109.5 . . ?
C19 C20 H20B 109.5 . . ?
C19 C20 H20C 109.5 . . ?
H20A C20 H20B 109.5 . . ?
H20A C20 H20C 109.5 . . ?
H20B C20 H20C 109.5 . . ?
N2 C21 H21A 108.5 . . ?
N2 C21 H21B 108.5 . . ?
H21A C21 H21B 107.5 . . ?
C22 C21 N2 114.9(7) . . ?
C22 C21 H21A 108.5 . . ?
C22 C21 H21B 108.5 . . ?
C21 C22 H22A 109.5 . . ?
C21 C22 H22B 109.5 . . ?
C21 C22 H22C 109.5 . . ?
H22A C22 H22B 109.5 . . ?
H22A C22 H22C 109.5 . . ?
H22B C22 H22C 109.5 . . ?
N2 C23 H23A 108.4 . . ?
N2 C23 H23B 108.4 . . ?
H23A C23 H23B 107.4 . . ?
C24 C23 N2 115.6(7) . . ?
C24 C23 H23A 108.4 . . ?
C24 C23 H23B 108.4 . . ?
C23 C24 H24A 109.5 . . ?
C23 C24 H24B 109.5 . . ?
C23 C24 H24C 109.5 . . ?
H24A C24 H24B 109.5 . . ?
H24A C24 H24C 109.5 . . ?
H24B C24 H24C 109.5 . . ?

loop_
_geom_bond_atom_site_label_1
_geom_bond_atom_site_label_2
_geom_bond_distance
_geom_bond_site_symmetry_2
_geom_bond_publ_flag
Cl1 C25 1.726(17) . ?
Cl2 C25 1.722(18) . ?
C25 H25A 0.9900 . ?
C25 H25B 0.9900 . ?
S1 C1 1.762(5) . ?
S1 C2 1.763(5) . ?
S2 C2 1.760(5) . ?
S2 C3 1.769(5) . ?
S3 C4 1.751(5) . ?
S3 C5 1.750(5) . ?
S4 C4 1.751(5) . ?
S4 C6 1.753(6) . ?
S5 C9 1.753(5) . ?
S5 C10 1.750(5) . ?
S6 C10 1.759(5) . ?
S6 C11 1.770(5) . ?
S7 C12 1.749(5) . ?
S7 C13 1.759(6) . ?
S8 C12 1.747(5) . ?
S8 C14 1.758(6) . ?
P1 N1 1.684(5) . ?
P1 C1 1.821(5) . ?
P1 C9 1.827(5) . ?
P2 N2 1.657(5) . ?
P2 C3 1.819(5) . ?
P2 C11 1.816(5) . ?
N1 C17 1.466(7) . ?
N1 C19 1.451(7) . ?
N2 C21 1.479(8) . ?
N2 C23 1.465(8) . ?
C1 C3 1.342(7) . ?
C2 C4 1.338(8) . ?
C5 C6 1.353(8) . ?
C5 C7 1.501(8) . ?
C6 C8 1.498(7) . ?
C7 H7A 0.9800 . ?
C7 H7B 0.9800 . ?
C7 H7C 0.9800 . ?
C8 H8A 0.9800 . ?
C8 H8B 0.9800 . ?
C8 H8C 0.9800 . ?
C9 C11 1.343(7) . ?
C10 C12 1.358(8) . ?
C13 C14 1.338(8) . ?
C13 C15 1.503(7) . ?
C14 C16 1.501(8) . ?
C15 H15A 0.9800 . ?
C15 H15B 0.9800 . ?
C15 H15C 0.9800 . ?
C16 H16A 0.9800 . ?
C16 H16B 0.9800 . ?
C16 H16C 0.9800 . ?
C17 H17A 0.9900 . ?
C17 H17B 0.9900 . ?
C17 C18 1.473(10) . ?
C18 H18A 0.9800 . ?
C18 H18B 0.9800 . ?
C18 H18C 0.9800 . ?
C19 H19A 0.9900 . ?
C19 H19B 0.9900 . ?
C19 C20 1.474(8) . ?
C20 H20A 0.9800 . ?
C20 H20B 0.9800 . ?
C20 H20C 0.9800 . ?
C21 H21A 0.9900 . ?
C21 H21B 0.9900 . ?
C21 C22 1.429(10) . ?
C22 H22A 0.9800 . ?
C22 H22B 0.9800 . ?
C22 H22C 0.9800 . ?
C23 H23A 0.9900 . ?
C23 H23B 0.9900 . ?
C23 C24 1.455(10) . ?
C24 H24A 0.9800 . ?
C24 H24B 0.9800 . ?
C24 H24C 0.9800 . ?
